data_2312074
loop_
_publ_author_name
'Beare, Neil'
'Painter, Gavin F.'
'McAdam, C. John'

_publ_section_title
;
 Syntheses and crystal structure of a
 (2,6-diiso-propyldi-naphtho-[2,1-<i>d</i>:1',2'-<i>f</i>][1,3]dithiepin-4-yl)(phen-yl)methanol
 atropisomer.
;
_journal_coeditor_code HB8055
_journal_issue 'Pt 3'
_journal_name_full 'Acta crystallographica. Section E, Crystallographic communications'
_journal_page_first 241
_journal_page_last 245
_journal_paper_doi 10.1107/S2056989023001706
_journal_volume 79
_journal_year 2023
_chemical_formula_iupac 'C34 H32 O S2'
_chemical_formula_moiety 'C34 H32 O S2'
_chemical_formula_sum 'C34 H32 O S2'
_chemical_formula_weight 520.71
_chemical_name_systematic
'(2,6-Diisopropyldinaphtho[2,1-<i>d</i>:1',2'-<i>f</i>][1,3]dithiepin-4-yl)(phenyl)methanol atropisomer'
_space_group_crystal_system orthorhombic
_space_group_IT_number 61
_space_group_name_Hall '-P 2ac 2ab'
_space_group_name_H-M_alt 'P b c a'
_atom_sites_solution_hydrogens geom
_atom_sites_solution_primary dual
_audit_creation_method SHELXL-2019/2
_cell_angle_alpha 90
_cell_angle_beta 90
_cell_angle_gamma 90
_cell_formula_units_Z 8
_cell_length_a 11.874(4)
_cell_length_b 19.579(7)
_cell_length_c 24.374(9)
_cell_measurement_reflns_used 5483
_cell_measurement_temperature 168(2)
_cell_measurement_theta_max 26.33
_cell_measurement_theta_min 2.17
_cell_volume 5666(3)
_computing_cell_refinement
;
SAINT (Bruker, 1997)
;
_computing_data_collection
;
SMART (Bruker, 1997)
;
_computing_data_reduction
;
SAINT (Bruker, 1997)
;
_computing_molecular_graphics
;
Mercury (Macrae <i>et al.</i>, 2020)
;
_computing_publication_material
;
PublCIF (Westrip 2010)
;
_computing_structure_refinement
;
<i>SHELXL2019/2</i> (Sheldrick, 2015b)
;
_computing_structure_solution
;
<i>SHELXT</i> (Sheldrick, 2015a)
;
_diffrn_ambient_temperature 168(2)
_diffrn_measured_fraction_theta_full 0.999
_diffrn_measured_fraction_theta_max 0.984
_diffrn_measurement_device_type 'Bruker SMART CCD'
_diffrn_measurement_method \w
_diffrn_radiation_type MoK\a
_diffrn_radiation_wavelength 0.71073
_diffrn_reflns_av_R_equivalents 0.1342
_diffrn_reflns_av_unetI/netI 0.0602
_diffrn_reflns_limit_h_max 14
_diffrn_reflns_limit_h_min -14
_diffrn_reflns_limit_k_max 24
_diffrn_reflns_limit_k_min -11
_diffrn_reflns_limit_l_max 30
_diffrn_reflns_limit_l_min -30
_diffrn_reflns_number 68261
_diffrn_reflns_theta_full 25.242
_diffrn_reflns_theta_max 26.331
_diffrn_reflns_theta_min 2.173
_diffrn_source 'sealed tube'
_exptl_absorpt_coefficient_mu 0.213
_exptl_absorpt_correction_T_max 1.000000
_exptl_absorpt_correction_T_min 0.835378
_exptl_absorpt_correction_type multi-scan
_exptl_absorpt_process_details
;
(SADABS; Krause <i>et al.</i>,  2015)
;
_exptl_crystal_colour 'pale yellow'
_exptl_crystal_density_diffrn 1.221
_exptl_crystal_density_method 'not measured'
_exptl_crystal_description plate
_exptl_crystal_F_000 2208
_exptl_crystal_size_max 0.68
_exptl_crystal_size_mid 0.40
_exptl_crystal_size_min 0.13
_refine_diff_density_max 0.330
_refine_diff_density_min -0.276
_refine_ls_extinction_method none
_refine_ls_goodness_of_fit_ref 1.061
_refine_ls_hydrogen_treatment constr
_refine_ls_matrix_type full
_refine_ls_number_parameters 339
_refine_ls_number_reflns 5679
_refine_ls_number_restraints 0
_refine_ls_restrained_S_all 1.061
_refine_ls_R_factor_all 0.1169
_refine_ls_R_factor_gt 0.0498
_refine_ls_shift/su_max 0.000
_refine_ls_shift/su_mean 0.000
_refine_ls_structure_factor_coef Fsqd
_refine_ls_weighting_details 'w=1/[\s^2^(Fo^2^)+(0.0365P)^2^+6.2206P] where P=(Fo^2^+2Fc^2^)/3'
_refine_ls_weighting_scheme calc
_refine_ls_wR_factor_gt 0.0986
_refine_ls_wR_factor_ref 0.1270
_reflns_number_gt 3354
_reflns_number_total 5679
_reflns_threshold_expression 'I > 2\s(I)'
_cod_data_source_file hb8055sup1.cif
_cod_data_source_block I
_cod_database_code 2312074
_shelx_space_group_comment
;
The symmetry employed for this shelxl refinement is uniquely defined
by the following loop, which should always be used as a source of
symmetry information in preference to the above space-group names.
They are only intended as comments.
;

loop_
_space_group_symop_operation_xyz
'x, y, z'
'-x+1/2, -y, z+1/2'
'-x, y+1/2, -z+1/2'
'x+1/2, -y+1/2, -z'
'-x, -y, -z'
'x-1/2, y, -z-1/2'
'x, -y-1/2, z-1/2'
'-x-1/2, y-1/2, z'

loop_
_atom_site_type_symbol
_atom_site_label
_atom_site_fract_x
_atom_site_fract_y
_atom_site_fract_z
_atom_site_U_iso_or_equiv
_atom_site_adp_type
_atom_site_calc_flag
_atom_site_occupancy
_atom_site_disorder_assembly
_atom_site_disorder_group
S S1 0.44124(7) 0.28091(4) 0.43352(3) 0.03261(19) Uani d 1 . .
S S2 0.43855(7) 0.41835(4) 0.49632(3) 0.03191(19) Uani d 1 . .
O O2 0.19441(19) 0.27784(11) 0.47083(10) 0.0472(6) Uani d 1 . .
H H2O 0.239891 0.250347 0.456374 0.071 Uiso calc 1 . .
C C101 0.5406(3) 0.38957(15) 0.38412(12) 0.0314(7) Uani d 1 . .
C C102 0.4540(2) 0.34209(14) 0.37906(11) 0.0304(7) Uani d 1 . .
C C103 0.3799(3) 0.34092(15) 0.33207(12) 0.0316(7) Uani d 1 . .
C C111 0.2886(3) 0.28677(16) 0.32557(12) 0.0366(7) Uani d 1 . .
H H111 0.262395 0.273779 0.363137 0.044 Uiso calc 1 . .
C C112 0.3394(3) 0.22282(18) 0.29887(17) 0.0614(11) Uani d 1 . .
H H11D 0.280968 0.187848 0.294893 0.092 Uiso calc 1 . .
H H11E 0.400322 0.205180 0.322025 0.092 Uiso calc 1 . .
H H11F 0.369497 0.234602 0.262637 0.092 Uiso calc 1 . .
C C113 0.1849(3) 0.3108(2) 0.29280(15) 0.0574(10) Uani d 1 . .
H H11A 0.125411 0.276258 0.295201 0.086 Uiso calc 1 . .
H H11B 0.205896 0.317552 0.254296 0.086 Uiso calc 1 . .
H H11C 0.157338 0.354035 0.308078 0.086 Uiso calc 1 . .
C C104 0.3978(3) 0.38892(15) 0.29172(12) 0.0363(8) Uani d 1 . .
H H104 0.350863 0.388457 0.260141 0.044 Uiso calc 1 . .
C C105 0.4996(3) 0.48813(17) 0.25314(14) 0.0503(10) Uani d 1 . .
H H105 0.452517 0.487305 0.221655 0.060 Uiso calc 1 . .
C C106 0.5824(4) 0.53643(19) 0.25746(15) 0.0609(11) Uani d 1 . .
H H106 0.593005 0.568410 0.228608 0.073 Uiso calc 1 . .
C C107 0.6523(3) 0.53936(18) 0.30425(14) 0.0528(10) Uani d 1 . .
H H107 0.708449 0.573768 0.306929 0.063 Uiso calc 1 . .
C C108 0.6396(3) 0.49259(16) 0.34607(13) 0.0414(8) Uani d 1 . .
H H108 0.686723 0.495194 0.377498 0.050 Uiso calc 1 . .
C C109 0.5563(3) 0.44036(15) 0.34254(12) 0.0336(7) Uani d 1 . .
C C110 0.4837(3) 0.43908(16) 0.29560(12) 0.0370(8) Uani d 1 . .
C C201 0.6210(3) 0.38596(14) 0.43239(12) 0.0300(7) Uani d 1 . .
C C202 0.5861(2) 0.40046(14) 0.48581(12) 0.0303(7) Uani d 1 . .
C C203 0.6628(3) 0.40156(14) 0.53151(12) 0.0306(7) Uani d 1 . .
C C211 0.6236(3) 0.42082(15) 0.58962(12) 0.0354(7) Uani d 1 . .
H H211 0.561121 0.454716 0.585743 0.042 Uiso calc 1 . .
C C212 0.5756(3) 0.35802(17) 0.61924(13) 0.0485(9) Uani d 1 . .
H H21A 0.551202 0.371053 0.656198 0.073 Uiso calc 1 . .
H H21B 0.633787 0.322683 0.621808 0.073 Uiso calc 1 . .
H H21C 0.511081 0.340249 0.598607 0.073 Uiso calc 1 . .
C C213 0.7165(3) 0.45444(18) 0.62422(14) 0.0519(9) Uani d 1 . .
H H21D 0.746040 0.494416 0.604760 0.078 Uiso calc 1 . .
H H21E 0.777538 0.421601 0.630341 0.078 Uiso calc 1 . .
H H21F 0.685264 0.468733 0.659612 0.078 Uiso calc 1 . .
C C204 0.7736(3) 0.38353(14) 0.52109(12) 0.0324(7) Uani d 1 . .
H H204 0.826086 0.384480 0.550514 0.039 Uiso calc 1 . .
C C205 0.9258(3) 0.34162(15) 0.45912(13) 0.0362(7) Uani d 1 . .
H H205 0.976911 0.340143 0.489093 0.043 Uiso calc 1 . .
C C206 0.9616(3) 0.32265(16) 0.40766(14) 0.0435(8) Uani d 1 . .
H H206 1.037199 0.308329 0.402203 0.052 Uiso calc 1 . .
C C207 0.8859(3) 0.32443(18) 0.36282(14) 0.0464(9) Uani d 1 . .
H H207 0.911225 0.311034 0.327445 0.056 Uiso calc 1 . .
C C208 0.7764(3) 0.34529(16) 0.36978(13) 0.0411(8) Uani d 1 . .
H H208 0.726915 0.346307 0.339167 0.049 Uiso calc 1 . .
C C209 0.7360(3) 0.36552(14) 0.42274(12) 0.0314(7) Uani d 1 . .
C C210 0.8123(3) 0.36355(14) 0.46790(12) 0.0323(7) Uani d 1 . .
C C1 0.3767(3) 0.33266(15) 0.48761(12) 0.0325(7) Uani d 1 . .
H H1 0.387627 0.307626 0.522978 0.039 Uiso calc 1 . .
C C2 0.2491(3) 0.34195(15) 0.47961(12) 0.0344(7) Uani d 1 . .
H H2 0.236419 0.371453 0.446697 0.041 Uiso calc 1 . .
C C3 0.1923(3) 0.37540(16) 0.52906(13) 0.0373(8) Uani d 1 . .
C C4 0.1482(3) 0.44076(17) 0.52523(16) 0.0495(9) Uani d 1 . .
H H4 0.159453 0.466572 0.492683 0.059 Uiso calc 1 . .
C C5 0.0874(3) 0.4691(2) 0.5686(2) 0.0727(14) Uani d 1 . .
H H5 0.058165 0.514127 0.565737 0.087 Uiso calc 1 . .
C C6 0.0700(4) 0.4318(3) 0.6153(2) 0.0806(16) Uani d 1 . .
H H6 0.026471 0.450263 0.644453 0.097 Uiso calc 1 . .
C C7 0.1160(4) 0.3668(3) 0.62003(17) 0.0747(14) Uani d 1 . .
H H7 0.105793 0.341571 0.652939 0.090 Uiso calc 1 . .
C C8 0.1771(3) 0.3385(2) 0.57685(14) 0.0536(10) Uani d 1 . .
H H8 0.208080 0.293923 0.580218 0.064 Uiso calc 1 . .

loop_
_atom_site_aniso_label
_atom_site_aniso_U_11
_atom_site_aniso_U_22
_atom_site_aniso_U_33
_atom_site_aniso_U_12
_atom_site_aniso_U_13
_atom_site_aniso_U_23
S1 0.0432(5) 0.0266(4) 0.0280(4) 0.0020(4) 0.0017(4) 0.0016(3)
S2 0.0340(4) 0.0287(4) 0.0330(4) 0.0016(3) 0.0011(4) -0.0015(3)
O2 0.0445(14) 0.0360(12) 0.0610(16) -0.0023(11) 0.0005(12) -0.0121(12)
C101 0.0372(18) 0.0312(16) 0.0258(16) 0.0047(14) 0.0016(13) 0.0002(12)
C102 0.0374(18) 0.0290(15) 0.0248(16) 0.0053(14) 0.0024(14) -0.0006(12)
C103 0.0364(18) 0.0324(16) 0.0259(16) 0.0013(14) 0.0006(14) -0.0007(13)
C111 0.0411(19) 0.0415(18) 0.0272(16) -0.0055(15) -0.0023(14) -0.0005(14)
C112 0.066(3) 0.047(2) 0.071(3) -0.013(2) 0.008(2) -0.018(2)
C113 0.046(2) 0.072(3) 0.054(2) -0.014(2) -0.0098(19) 0.009(2)
C104 0.0447(19) 0.0411(18) 0.0230(16) -0.0018(15) -0.0044(14) 0.0012(14)
C105 0.069(3) 0.051(2) 0.0312(18) -0.015(2) -0.0113(18) 0.0129(16)
C106 0.085(3) 0.058(2) 0.040(2) -0.023(2) -0.004(2) 0.0179(18)
C107 0.061(2) 0.053(2) 0.045(2) -0.0199(19) 0.0012(19) 0.0107(18)
C108 0.046(2) 0.0446(19) 0.0338(18) -0.0063(16) 0.0009(16) -0.0003(15)
C109 0.0391(18) 0.0336(16) 0.0281(16) -0.0001(15) 0.0027(15) 0.0000(13)
C110 0.0453(19) 0.0389(18) 0.0268(17) -0.0035(15) 0.0006(15) 0.0024(14)
C201 0.0350(17) 0.0278(15) 0.0271(16) -0.0034(13) -0.0043(14) 0.0041(13)
C202 0.0347(18) 0.0243(15) 0.0318(17) 0.0003(12) -0.0004(13) 0.0017(12)
C203 0.0399(19) 0.0225(14) 0.0295(16) -0.0013(13) -0.0045(14) 0.0007(12)
C211 0.0448(19) 0.0318(16) 0.0295(17) 0.0034(15) -0.0044(15) -0.0026(13)
C212 0.066(2) 0.046(2) 0.0333(19) 0.0007(18) 0.0034(18) 0.0020(15)
C213 0.059(2) 0.058(2) 0.038(2) -0.0046(19) -0.0031(18) -0.0152(17)
C204 0.0395(19) 0.0291(16) 0.0287(16) -0.0030(14) -0.0087(14) 0.0020(13)
C205 0.0345(18) 0.0357(17) 0.0386(18) -0.0013(15) -0.0025(15) 0.0046(14)
C206 0.036(2) 0.0420(19) 0.052(2) 0.0065(15) 0.0046(17) 0.0021(16)
C207 0.044(2) 0.058(2) 0.0363(19) 0.0071(18) 0.0030(17) -0.0044(17)
C208 0.041(2) 0.049(2) 0.0329(18) 0.0042(16) -0.0042(15) -0.0043(15)
C209 0.0342(18) 0.0299(16) 0.0301(17) -0.0004(13) 0.0011(14) -0.0009(13)
C210 0.0349(18) 0.0262(16) 0.0358(18) -0.0011(13) -0.0020(14) 0.0012(13)
C1 0.0381(18) 0.0311(16) 0.0282(16) -0.0001(14) 0.0030(14) -0.0022(13)
C2 0.0397(18) 0.0275(16) 0.0361(18) 0.0000(14) -0.0024(14) -0.0016(13)
C3 0.0303(17) 0.0368(18) 0.045(2) -0.0073(14) 0.0023(15) -0.0087(15)
C4 0.041(2) 0.0393(19) 0.068(3) -0.0021(16) 0.0074(18) -0.0106(18)
C5 0.047(3) 0.057(3) 0.114(4) -0.009(2) 0.023(3) -0.046(3)
C6 0.063(3) 0.099(4) 0.080(3) -0.041(3) 0.036(3) -0.059(3)
C7 0.080(3) 0.096(4) 0.049(2) -0.049(3) 0.016(2) -0.017(2)
C8 0.058(2) 0.059(2) 0.044(2) -0.018(2) 0.0047(19) -0.0076(18)

loop_
_atom_type_symbol
_atom_type_description
_atom_type_scat_dispersion_real
_atom_type_scat_dispersion_imag
_atom_type_scat_source
C C 0.0033 0.0016 'International Tables Vol C Tables 4.2.6.8 and 6.1.1.4'
H H 0.0000 0.0000 'International Tables Vol C Tables 4.2.6.8 and 6.1.1.4'
O O 0.0106 0.0060 'International Tables Vol C Tables 4.2.6.8 and 6.1.1.4'
S S 0.1246 0.1234 'International Tables Vol C Tables 4.2.6.8 and 6.1.1.4'

loop_
_geom_angle_atom_site_label_1
_geom_angle_atom_site_label_2
_geom_angle_atom_site_label_3
_geom_angle_site_symmetry_1
_geom_angle_site_symmetry_3
_geom_angle
_geom_angle_publ_flag
C102 S1 C1 . . 101.47(13) ?
C202 S2 C1 . . 101.17(13) ?
C2 O2 H2O . . 109.5 ?
C102 C101 C109 . . 119.8(3) ?
C102 C101 C201 . . 120.2(3) ?
C109 C101 C201 . . 119.9(3) ?
C101 C102 C103 . . 122.1(3) ?
C101 C102 S1 . . 116.3(2) ?
C103 C102 S1 . . 121.6(2) ?
C104 C103 C102 . . 117.5(3) ?
C104 C103 C111 . . 120.6(3) ?
C102 C103 C111 . . 121.8(3) ?
C103 C111 C112 . . 109.4(3) ?
C103 C111 C113 . . 114.2(3) ?
C112 C111 C113 . . 110.1(3) ?
C103 C111 H111 . . 107.6 ?
C112 C111 H111 . . 107.6 ?
C113 C111 H111 . . 107.6 ?
C111 C112 H11D . . 109.5 ?
C111 C112 H11E . . 109.5 ?
H11D C112 H11E . . 109.5 ?
C111 C112 H11F . . 109.5 ?
H11D C112 H11F . . 109.5 ?
H11E C112 H11F . . 109.5 ?
C111 C113 H11A . . 109.5 ?
C111 C113 H11B . . 109.5 ?
H11A C113 H11B . . 109.5 ?
C111 C113 H11C . . 109.5 ?
H11A C113 H11C . . 109.5 ?
H11B C113 H11C . . 109.5 ?
C103 C104 C110 . . 122.3(3) ?
C103 C104 H104 . . 118.8 ?
C110 C104 H104 . . 118.8 ?
C106 C105 C110 . . 120.4(3) ?
C106 C105 H105 . . 119.8 ?
C110 C105 H105 . . 119.8 ?
C105 C106 C107 . . 120.8(3) ?
C105 C106 H106 . . 119.6 ?
C107 C106 H106 . . 119.6 ?
C108 C107 C106 . . 120.4(3) ?
C108 C107 H107 . . 119.8 ?
C106 C107 H107 . . 119.8 ?
C107 C108 C109 . . 120.5(3) ?
C107 C108 H108 . . 119.7 ?
C109 C108 H108 . . 119.7 ?
C108 C109 C101 . . 123.1(3) ?
C108 C109 C110 . . 118.6(3) ?
C101 C109 C110 . . 118.3(3) ?
C104 C110 C105 . . 120.9(3) ?
C104 C110 C109 . . 119.9(3) ?
C105 C110 C109 . . 119.2(3) ?
C202 C201 C209 . . 119.3(3) ?
C202 C201 C101 . . 121.8(3) ?
C209 C201 C101 . . 118.9(3) ?
C201 C202 C203 . . 122.5(3) ?
C201 C202 S2 . . 117.4(2) ?
C203 C202 S2 . . 120.1(2) ?
C204 C203 C202 . . 117.1(3) ?
C204 C203 C211 . . 121.2(3) ?
C202 C203 C211 . . 121.6(3) ?
C212 C211 C213 . . 110.6(3) ?
C212 C211 C203 . . 110.4(2) ?
C213 C211 C203 . . 113.1(3) ?
C212 C211 H211 . . 107.5 ?
C213 C211 H211 . . 107.5 ?
C203 C211 H211 . . 107.5 ?
C211 C212 H21A . . 109.5 ?
C211 C212 H21B . . 109.5 ?
H21A C212 H21B . . 109.5 ?
C211 C212 H21C . . 109.5 ?
H21A C212 H21C . . 109.5 ?
H21B C212 H21C . . 109.5 ?
C211 C213 H21D . . 109.5 ?
C211 C213 H21E . . 109.5 ?
H21D C213 H21E . . 109.5 ?
C211 C213 H21F . . 109.5 ?
H21D C213 H21F . . 109.5 ?
H21E C213 H21F . . 109.5 ?
C203 C204 C210 . . 122.7(3) ?
C203 C204 H204 . . 118.6 ?
C210 C204 H204 . . 118.6 ?
C206 C205 C210 . . 120.6(3) ?
C206 C205 H205 . . 119.7 ?
C210 C205 H205 . . 119.7 ?
C205 C206 C207 . . 120.1(3) ?
C205 C206 H206 . . 119.9 ?
C207 C206 H206 . . 119.9 ?
C208 C207 C206 . . 120.9(3) ?
C208 C207 H207 . . 119.6 ?
C206 C207 H207 . . 119.6 ?
C207 C208 C209 . . 120.7(3) ?
C207 C208 H208 . . 119.7 ?
C209 C208 H208 . . 119.7 ?
C210 C209 C208 . . 118.4(3) ?
C210 C209 C201 . . 118.9(3) ?
C208 C209 C201 . . 122.7(3) ?
C209 C210 C204 . . 119.2(3) ?
C209 C210 C205 . . 119.4(3) ?
C204 C210 C205 . . 121.4(3) ?
C2 C1 S1 . . 112.7(2) ?
C2 C1 S2 . . 107.4(2) ?
S1 C1 S2 . . 114.81(16) ?
C2 C1 H1 . . 107.2 ?
S1 C1 H1 . . 107.2 ?
S2 C1 H1 . . 107.2 ?
O2 C2 C3 . . 107.1(2) ?
O2 C2 C1 . . 111.3(2) ?
C3 C2 C1 . . 112.7(3) ?
O2 C2 H2 . . 108.6 ?
C3 C2 H2 . . 108.6 ?
C1 C2 H2 . . 108.6 ?
C8 C3 C4 . . 119.4(3) ?
C8 C3 C2 . . 119.8(3) ?
C4 C3 C2 . . 120.6(3) ?
C3 C4 C5 . . 120.8(4) ?
C3 C4 H4 . . 119.6 ?
C5 C4 H4 . . 119.6 ?
C6 C5 C4 . . 119.7(4) ?
C6 C5 H5 . . 120.1 ?
C4 C5 H5 . . 120.1 ?
C5 C6 C7 . . 119.9(4) ?
C5 C6 H6 . . 120.0 ?
C7 C6 H6 . . 120.0 ?
C6 C7 C8 . . 120.5(4) ?
C6 C7 H7 . . 119.8 ?
C8 C7 H7 . . 119.8 ?
C3 C8 C7 . . 119.7(4) ?
C3 C8 H8 . . 120.1 ?
C7 C8 H8 . . 120.1 ?

loop_
_geom_bond_atom_site_label_1
_geom_bond_atom_site_label_2
_geom_bond_site_symmetry_2
_geom_bond_distance
_geom_bond_publ_flag
S1 C102 . 1.794(3) ?
S1 C1 . 1.831(3) ?
S2 C202 . 1.805(3) ?
S2 C1 . 1.844(3) ?
O2 C2 . 1.429(3) ?
O2 H2O . 0.8400 ?
C101 C102 . 1.391(4) ?
C101 C109 . 1.432(4) ?
C101 C201 . 1.517(4) ?
C102 C103 . 1.444(4) ?
C103 C104 . 1.377(4) ?
C103 C111 . 1.525(4) ?
C111 C112 . 1.535(4) ?
C111 C113 . 1.542(4) ?
C111 H111 . 1.0000 ?
C112 H11D . 0.9800 ?
C112 H11E . 0.9800 ?
C112 H11F . 0.9800 ?
C113 H11A . 0.9800 ?
C113 H11B . 0.9800 ?
C113 H11C . 0.9800 ?
C104 C110 . 1.420(4) ?
C104 H104 . 0.9500 ?
C105 C106 . 1.368(5) ?
C105 C110 . 1.425(4) ?
C105 H105 . 0.9500 ?
C106 C107 . 1.411(5) ?
C106 H106 . 0.9500 ?
C107 C108 . 1.379(4) ?
C107 H107 . 0.9500 ?
C108 C109 . 1.425(4) ?
C108 H108 . 0.9500 ?
C109 C110 . 1.432(4) ?
C201 C202 . 1.396(4) ?
C201 C209 . 1.442(4) ?
C202 C203 . 1.439(4) ?
C203 C204 . 1.386(4) ?
C203 C211 . 1.538(4) ?
C211 C212 . 1.536(4) ?
C211 C213 . 1.537(4) ?
C211 H211 . 1.0000 ?
C212 H21A . 0.9800 ?
C212 H21B . 0.9800 ?
C212 H21C . 0.9800 ?
C213 H21D . 0.9800 ?
C213 H21E . 0.9800 ?
C213 H21F . 0.9800 ?
C204 C210 . 1.430(4) ?
C204 H204 . 0.9500 ?
C205 C206 . 1.375(4) ?
C205 C210 . 1.430(4) ?
C205 H205 . 0.9500 ?
C206 C207 . 1.415(5) ?
C206 H206 . 0.9500 ?
C207 C208 . 1.374(4) ?
C207 H207 . 0.9500 ?
C208 C209 . 1.433(4) ?
C208 H208 . 0.9500 ?
C209 C210 . 1.426(4) ?
C1 C2 . 1.538(4) ?
C1 H1 . 1.0000 ?
C2 C3 . 1.529(4) ?
C2 H2 . 1.0000 ?
C3 C8 . 1.383(5) ?
C3 C4 . 1.386(4) ?
C4 C5 . 1.395(5) ?
C4 H4 . 0.9500 ?
C5 C6 . 1.368(6) ?
C5 H5 . 0.9500 ?
C6 C7 . 1.389(7) ?
C6 H6 . 0.9500 ?
C7 C8 . 1.394(5) ?
C7 H7 . 0.9500 ?
C8 H8 . 0.9500 ?

loop_
_geom_hbond_atom_site_label_D
_geom_hbond_atom_site_label_H
_geom_hbond_atom_site_label_A
_geom_hbond_site_symmetry_A
_geom_hbond_distance_DH
_geom_hbond_distance_HA
_geom_hbond_distance_DA
_geom_hbond_angle_DHA
_geom_hbond_publ_flag
O2 H2O S1 . 0.84 2.53 3.069(3) 123 yes
C111 H111 S1 . 1.00 2.73 3.197(3) 109 yes
C211 H211 S2 . 1.00 2.72 3.163(3) 107 yes
C206 H206 O2 1_655 0.95 2.58 3.284(4) 132 yes
C205 H205 Cg1 1_655 0.95 3.01 3.886(4) 154 yes
C5 H5 Cg5 5_666 0.95 3.03 3.759(4) 135 yes

loop_
_geom_torsion_atom_site_label_1
_geom_torsion_atom_site_label_2
_geom_torsion_atom_site_label_3
_geom_torsion_atom_site_label_4
_geom_torsion_site_symmetry_1
_geom_torsion_site_symmetry_2
_geom_torsion_site_symmetry_3
_geom_torsion_site_symmetry_4
_geom_torsion
_geom_torsion_publ_flag
C109 C101 C102 C103 . . . . 1.6(4) ?
C201 C101 C102 C103 . . . . -176.0(3) ?
C109 C101 C102 S1 . . . . -179.7(2) ?
C201 C101 C102 S1 . . . . 2.6(4) ?
C1 S1 C102 C101 . . . . 76.0(2) ?
C1 S1 C102 C103 . . . . -105.3(2) ?
C101 C102 C103 C104 . . . . 0.1(4) ?
S1 C102 C103 C104 . . . . -178.5(2) ?
C101 C102 C103 C111 . . . . 177.2(3) ?
S1 C102 C103 C111 . . . . -1.4(4) ?
C104 C103 C111 C112 . . . . 91.7(4) ?
C102 C103 C111 C112 . . . . -85.3(4) ?
C104 C103 C111 C113 . . . . -32.2(4) ?
C102 C103 C111 C113 . . . . 150.8(3) ?
C102 C103 C104 C110 . . . . -1.2(4) ?
C111 C103 C104 C110 . . . . -178.4(3) ?
C110 C105 C106 C107 . . . . -1.0(6) ?
C105 C106 C107 C108 . . . . 1.2(6) ?
C106 C107 C108 C109 . . . . 0.4(5) ?
C107 C108 C109 C101 . . . . 178.7(3) ?
C107 C108 C109 C110 . . . . -2.2(5) ?
C102 C101 C109 C108 . . . . 177.0(3) ?
C201 C101 C109 C108 . . . . -5.4(4) ?
C102 C101 C109 C110 . . . . -2.1(4) ?
C201 C101 C109 C110 . . . . 175.5(3) ?
C103 C104 C110 C105 . . . . -179.8(3) ?
C103 C104 C110 C109 . . . . 0.7(5) ?
C106 C105 C110 C104 . . . . 179.7(3) ?
C106 C105 C110 C109 . . . . -0.8(5) ?
C108 C109 C110 C104 . . . . -178.1(3) ?
C101 C109 C110 C104 . . . . 1.0(4) ?
C108 C109 C110 C105 . . . . 2.4(5) ?
C101 C109 C110 C105 . . . . -178.5(3) ?
C102 C101 C201 C202 . . . . -68.8(4) ?
C109 C101 C201 C202 . . . . 113.6(3) ?
C102 C101 C201 C209 . . . . 109.8(3) ?
C109 C101 C201 C209 . . . . -67.8(4) ?
C209 C201 C202 C203 . . . . 5.5(4) ?
C101 C201 C202 C203 . . . . -175.9(3) ?
C209 C201 C202 S2 . . . . -174.6(2) ?
C101 C201 C202 S2 . . . . 4.0(4) ?
C1 S2 C202 C201 . . . . 72.4(2) ?
C1 S2 C202 C203 . . . . -107.7(2) ?
C201 C202 C203 C204 . . . . -3.7(4) ?
S2 C202 C203 C204 . . . . 176.4(2) ?
C201 C202 C203 C211 . . . . 177.2(3) ?
S2 C202 C203 C211 . . . . -2.7(4) ?
C204 C203 C211 C212 . . . . -93.8(3) ?
C202 C203 C211 C212 . . . . 85.2(3) ?
C204 C203 C211 C213 . . . . 30.7(4) ?
C202 C203 C211 C213 . . . . -150.2(3) ?
C202 C203 C204 C210 . . . . -0.9(4) ?
C211 C203 C204 C210 . . . . 178.2(3) ?
C210 C205 C206 C207 . . . . -0.2(5) ?
C205 C206 C207 C208 . . . . 0.3(5) ?
C206 C207 C208 C209 . . . . -0.2(5) ?
C207 C208 C209 C210 . . . . 0.1(5) ?
C207 C208 C209 C201 . . . . -178.2(3) ?
C202 C201 C209 C210 . . . . -2.7(4) ?
C101 C201 C209 C210 . . . . 178.6(3) ?
C202 C201 C209 C208 . . . . 175.6(3) ?
C101 C201 C209 C208 . . . . -3.0(4) ?
C208 C209 C210 C204 . . . . -180.0(3) ?
C201 C209 C210 C204 . . . . -1.6(4) ?
C208 C209 C210 C205 . . . . 0.0(4) ?
C201 C209 C210 C205 . . . . 178.4(3) ?
C203 C204 C210 C209 . . . . 3.4(4) ?
C203 C204 C210 C205 . . . . -176.5(3) ?
C206 C205 C210 C209 . . . . 0.1(4) ?
C206 C205 C210 C204 . . . . -179.9(3) ?
C102 S1 C1 C2 . . . . 79.4(2) ?
C102 S1 C1 S2 . . . . -44.0(2) ?
C202 S2 C1 C2 . . . . -164.7(2) ?
C202 S2 C1 S1 . . . . -38.5(2) ?
S1 C1 C2 O2 . . . . 50.8(3) ?
S2 C1 C2 O2 . . . . 178.23(19) ?
S1 C1 C2 C3 . . . . 171.0(2) ?
S2 C1 C2 C3 . . . . -61.5(3) ?
O2 C2 C3 C8 . . . . 49.5(4) ?
C1 C2 C3 C8 . . . . -73.2(4) ?
O2 C2 C3 C4 . . . . -125.6(3) ?
C1 C2 C3 C4 . . . . 111.7(3) ?
C8 C3 C4 C5 . . . . -1.0(5) ?
C2 C3 C4 C5 . . . . 174.2(3) ?
C3 C4 C5 C6 . . . . -0.7(6) ?
C4 C5 C6 C7 . . . . 2.1(6) ?
C5 C6 C7 C8 . . . . -2.0(6) ?
C4 C3 C8 C7 . . . . 1.1(5) ?
C2 C3 C8 C7 . . . . -174.0(3) ?
C6 C7 C8 C3 . . . . 0.3(6) ?

_cod_database_fobs_code 2312074
